data_7223638
loop_
_publ_author_name
'Xu, Cong'
'Kirillov, Alexander M.'
'Shu, Yubo'
'Liu, Yan'
'Guo, Lirong'
'Yang, Lizi'
'Dou, Wei'
'Liu, Wei'
'Chen, Chunyang'
'Huang, Xin'
'Zhang, Jiayao'
'Liu, Weisheng'

_publ_section_title
;
 Photoluminescence enhancement induced by a halide anion encapsulation in
 a series of novel lanthanide(iii) coordination polymers
;
_journal_issue 7
_journal_name_full CrystEngComm
_journal_page_first 1190
_journal_paper_doi 10.1039/C5CE01901J
_journal_volume 18
_journal_year 2016
_chemical_formula_moiety 'C34 H24 Eu N4 O9, Cl, H2 O'
_chemical_formula_sum 'C34 H26 Cl Eu N4 O10'
_chemical_formula_weight 838.00
_chemical_name_systematic
;
 ?
;
_space_group_crystal_system monoclinic
_space_group_IT_number 14
_space_group_name_Hall '-P 2ybc'
_space_group_name_H-M_alt 'P 1 21/c 1'
_symmetry_space_group_name_Hall '-P 2ybc'
_symmetry_space_group_name_H-M 'P 1 21/c 1'
_atom_sites_solution_hydrogens mixed
_audit_creation_date 2015-11-30
_audit_creation_method
;
Olex2 1.2
(compiled 2015.09.30 svn.r3233 for OlexSys, GUI svn.r5103)
;
_audit_update_record
;
2015-12-09 deposited with the CCDC.
2015-12-30 downloaded from the CCDC.
;
_cell_angle_alpha 90
_cell_angle_beta 111.389(5)
_cell_angle_gamma 90
_cell_formula_units_Z 4
_cell_length_a 8.8828(8)
_cell_length_b 20.4075(16)
_cell_length_c 18.1897(15)
_cell_measurement_reflns_used 1031
_cell_measurement_temperature 296.15
_cell_measurement_theta_max 17.375
_cell_measurement_theta_min 2.40
_cell_volume 3070.2(5)
_computing_cell_refinement 'SAINT v7.60A (Bruker, 2009)'
_computing_data_reduction 'SAINT v7.60A (Bruker, 2009)'
_computing_molecular_graphics 'Olex2 (Dolomanov et al., 2009)'
_computing_publication_material 'Olex2 (Dolomanov et al., 2009)'
_computing_structure_refinement 'XL (Sheldrick, 2008)'
_computing_structure_solution 'XS (Sheldrick, 2008)'
_diffrn_ambient_temperature 296.15
_diffrn_measured_fraction_theta_full 0.946
_diffrn_measured_fraction_theta_max 0.994
_diffrn_measurement_device_type 'CCD area detector'
_diffrn_measurement_method 'phi and omega scans'
_diffrn_radiation_monochromator graphite
_diffrn_radiation_type MoK\a
_diffrn_radiation_wavelength 0.71073
_diffrn_reflns_av_R_equivalents 0.1469
_diffrn_reflns_av_unetI/netI 0.1722
_diffrn_reflns_laue_measured_fraction_full 0.994
_diffrn_reflns_laue_measured_fraction_max 0.994
_diffrn_reflns_limit_h_max 10
_diffrn_reflns_limit_h_min -9
_diffrn_reflns_limit_k_max 24
_diffrn_reflns_limit_k_min -19
_diffrn_reflns_limit_l_max 20
_diffrn_reflns_limit_l_min -21
_diffrn_reflns_number 15180
_diffrn_reflns_point_group_measured_fraction_full 0.994
_diffrn_reflns_point_group_measured_fraction_max 0.994
_diffrn_reflns_theta_full 25.242
_diffrn_reflns_theta_max 24.814
_diffrn_reflns_theta_min 1.562
_exptl_absorpt_coefficient_mu 2.200
_exptl_absorpt_correction_T_max 0.7451
_exptl_absorpt_correction_T_min 0.5588
_exptl_absorpt_correction_type multi-scan
_exptl_absorpt_process_details
;
SADABS-2008/1 (Bruker,2008) was used for absorption correction.
wR2(int) was 0.0740 before and 0.0572 after correction.
The Ratio of minimum to maximum transmission is 0.7500.
The \l/2 correction factor is 0.0015.
;
_exptl_crystal_colour 'clear light yellow'
_exptl_crystal_colour_lustre clear
_exptl_crystal_colour_modifier light
_exptl_crystal_colour_primary yellow
_exptl_crystal_density_diffrn 1.813
_exptl_crystal_description plate
_exptl_crystal_F_000 1672
_exptl_crystal_preparation Luminescent
_exptl_crystal_recrystallization_method 'Hydrothermal synthesis method'
_exptl_crystal_size_max 0.18
_exptl_crystal_size_mid 0.16
_exptl_crystal_size_min 0.12
_refine_diff_density_max 2.477
_refine_diff_density_min -1.780
_refine_diff_density_rms 0.176
_refine_ls_extinction_method none
_refine_ls_goodness_of_fit_ref 1.013
_refine_ls_hydrogen_treatment constr
_refine_ls_matrix_type full
_refine_ls_number_parameters 458
_refine_ls_number_reflns 5268
_refine_ls_number_restraints 6
_refine_ls_restrained_S_all 1.013
_refine_ls_R_factor_all 0.1571
_refine_ls_R_factor_gt 0.0762
_refine_ls_shift/su_max 0.000
_refine_ls_shift/su_mean 0.000
_refine_ls_structure_factor_coef Fsqd
_refine_ls_weighting_details
;
 w=1/[\s^2^(Fo^2^)+(0.0705P)^2^]
 where P=(Fo^2^+2Fc^2^)/3
;
_refine_ls_weighting_scheme calc
_refine_ls_wR_factor_gt 0.1439
_refine_ls_wR_factor_ref 0.1777
_reflns_Friedel_coverage 0.000
_reflns_number_gt 2944
_reflns_number_total 5268
_reflns_threshold_expression 'I > 2\s(I)'
_cod_data_source_file c5ce01901j2.cif
_cod_data_source_block p21nnnn
_cod_depositor_comments 'Adding full bibliography for 7223636--7223644.cif.'
_cod_database_code 7223638
_audit_block_doi 10.5517/cc13t0jg
_shelxl_version_number 2013-2
_shelx_space_group_comment
;
The symmetry employed for this shelxl refinement is uniquely defined
by the following loop, which should always be used as a source of
symmetry information in preference to the above space-group names.
They are only intended as comments.
;
_olex2_refinement_description
;
1. Fixed Uiso
 At 1.2 times of:
  All C(H) groups
 At 1.5 times of:
  All O(H,H) groups
2. Uiso/Uaniso restraints and constraints
Uanis(C3) \\sim Ueq: with sigma of 0.01 and sigma for terminal atoms of 0.02
3.a Free rotating group:
 O10(H10A,H10B)
3.b Rotating group:
 O9(H9A,H9B)
3.c Aromatic/amide H refined with riding coordinates:
 C24(H24), C25(H25), C21(H21), C26(H26), C23(H23), C27(H27), C30(H30),
 C29(H29), C32(H32), C33(H33), C20(H20), C12(H12), C15(H15), C13(H13), C8(H8),
 C7(H7), C16(H16), C6(H6), C4(H4), C10(H10), C3(H3), C9(H9)
;
_olex2_submission_special_instructions 'No special instructions were received'

loop_
_space_group_symop_operation_xyz
'x, y, z'
'-x, y+1/2, -z+1/2'
'-x, -y, -z'
'x, -y-1/2, z-1/2'

loop_
_atom_site_label
_atom_site_type_symbol
_atom_site_fract_x
_atom_site_fract_y
_atom_site_fract_z
_atom_site_U_iso_or_equiv
_atom_site_adp_type
_atom_site_occupancy
_atom_site_site_symmetry_order
_atom_site_calc_flag
_atom_site_refinement_flags_posn
_atom_site_refinement_flags_adp
_atom_site_refinement_flags_occupancy
Eu1 Eu -0.24210(7) -0.51248(3) -0.54918(4) 0.0280(2) Uani 1 1 d . . .
O9 O -0.1118(10) -0.6217(4) -0.5065(5) 0.040(2) Uani 1 1 d . . .
H9A H -0.0106 -0.6172 -0.4738 0.061 Uiso 1 1 d GR . .
H9B H -0.1115 -0.6446 -0.5475 0.061 Uiso 1 1 d GR . .
O5 O -0.2226(11) -0.4236(4) -0.6195(5) 0.046(3) Uani 1 1 d . . .
O6 O -0.1620(12) -0.3184(5) -0.6165(6) 0.054(3) Uani 1 1 d . . .
C19 C -0.3488(14) -0.3623(6) -0.7339(7) 0.029(3) Uani 1 1 d . . .
C18 C -0.2371(16) -0.3676(7) -0.6492(8) 0.034(3) Uani 1 1 d . . .
C24 C -0.4357(18) -0.4153(6) -0.7763(9) 0.052(4) Uani 1 1 d . . .
H24 H -0.4174 -0.4566 -0.7530 0.063 Uiso 1 1 calc R . .
N3 N -0.7060(13) -0.3396(5) -0.9632(6) 0.034(3) Uani 1 1 d . . .
N4 N -0.8683(13) -0.3548(5) -1.0835(6) 0.034(3) Uani 1 1 d . . .
C25 C -0.7473(15) -0.3806(6) -1.0232(8) 0.036(3) Uani 1 1 d . . .
H25 H -0.6996 -0.4211 -1.0235 0.043 Uiso 1 1 calc R . .
C22 C -0.5795(16) -0.3475(6) -0.8850(8) 0.035(3) Uani 1 1 d . . .
C21 C -0.4974(16) -0.2944(6) -0.8468(8) 0.037(4) Uani 1 1 d . . .
H21 H -0.5155 -0.2536 -0.8713 0.044 Uiso 1 1 calc R . .
C26 C -0.8101(18) -0.2868(7) -0.9831(9) 0.055(4) Uani 1 1 d . . .
H26 H -0.8126 -0.2521 -0.9504 0.066 Uiso 1 1 calc R . .
C23 C -0.5513(16) -0.4087(7) -0.8539(8) 0.044(4) Uani 1 1 d . . .
H23 H -0.6056 -0.4449 -0.8824 0.053 Uiso 1 1 calc R . .
C27 C -0.9090(18) -0.2956(7) -1.0601(9) 0.050(4) Uani 1 1 d . . .
H27 H -0.9885 -0.2670 -1.0908 0.060 Uiso 1 1 calc R . .
C31 C -1.0471(14) -0.4232(6) -1.3171(7) 0.026(3) Uani 1 1 d . . .
C30 C -1.1266(15) -0.3745(6) -1.2926(7) 0.033(3) Uani 1 1 d . . .
H30 H -1.2199 -0.3559 -1.3285 0.040 Uiso 1 1 calc R . .
C28 C -0.9361(14) -0.3810(6) -1.1635(8) 0.029(3) Uani 1 1 d . . .
C29 C -1.0681(16) -0.3534(6) -1.2148(8) 0.040(4) Uani 1 1 d . . .
H29 H -1.1208 -0.3202 -1.1986 0.049 Uiso 1 1 calc R . .
C32 C -0.9145(15) -0.4535(7) -1.2619(8) 0.038(4) Uani 1 1 d . . .
H32 H -0.8636 -0.4878 -1.2771 0.046 Uiso 1 1 calc R . .
C33 C -0.8560(15) -0.4325(6) -1.1822(8) 0.037(3) Uani 1 1 d . . .
H33 H -0.7676 -0.4525 -1.1443 0.045 Uiso 1 1 calc R . .
O7 O -1.0173(10) -0.4829(4) -1.4250(5) 0.035(2) Uani 1 1 d . . .
C20 C -0.3870(16) -0.3013(6) -0.7714(8) 0.041(4) Uani 1 1 d . . .
H20 H -0.3356 -0.2640 -0.7443 0.050 Uiso 1 1 calc R . .
C34 C -1.1023(17) -0.4421(6) -1.4042(8) 0.036(3) Uani 1 1 d . . .
O1 O -0.5142(11) -0.4812(5) -0.6127(6) 0.049(3) Uani 1 1 d . . .
O2 O -0.6488(10) -0.4445(4) -0.5388(5) 0.034(2) Uani 1 1 d . . .
O4 O -1.7889(11) -0.3216(4) -1.3481(5) 0.043(2) Uani 1 1 d . . .
O3 O -1.6626(10) -0.4168(4) -1.3433(5) 0.041(2) Uani 1 1 d . . .
N2 N -1.2624(12) -0.3197(5) -0.9967(6) 0.036(3) Uani 1 1 d . . .
N1 N -1.0871(13) -0.3359(5) -0.8796(7) 0.038(3) Uani 1 1 d . . .
C5 C -0.9789(16) -0.3674(6) -0.8099(8) 0.035(3) Uani 1 1 d . . .
C2 C -0.7537(15) -0.4216(6) -0.6764(8) 0.034(3) Uani 1 1 d . . .
C11 C -1.3712(16) -0.3308(6) -1.0774(7) 0.031(3) Uani 1 1 d . . .
C12 C -1.4963(16) -0.2872(6) -1.1104(8) 0.043(4) Uani 1 1 d . . .
H12 H -1.5133 -0.2522 -1.0817 0.052 Uiso 1 1 calc R . .
C15 C -1.4510(15) -0.3954(6) -1.1929(8) 0.035(3) Uani 1 1 d . . .
H15 H -1.4368 -0.4319 -1.2203 0.042 Uiso 1 1 calc R . .
C13 C -1.5961(16) -0.2979(6) -1.1885(8) 0.038(4) Uani 1 1 d . . .
H13 H -1.6781 -0.2681 -1.2136 0.045 Uiso 1 1 calc R . .
C8 C -1.1876(16) -0.3650(7) -0.9430(8) 0.042(4) Uani 1 1 d . . .
H8 H -1.2040 -0.4100 -0.9494 0.050 Uiso 1 1 calc R . .
C7 C -0.7833(16) -0.4484(6) -0.7493(8) 0.038(4) Uani 1 1 d . . .
H7 H -0.7260 -0.4852 -0.7542 0.046 Uiso 1 1 calc R . .
C16 C -1.3475(16) -0.3849(7) -1.1154(8) 0.043(4) Uani 1 1 d . . .
H16 H -1.2641 -0.4140 -1.0903 0.052 Uiso 1 1 calc R . .
C6 C -0.8964(17) -0.4214(7) -0.8150(8) 0.048(4) Uani 1 1 d . . .
H6 H -0.9167 -0.4406 -0.8640 0.058 Uiso 1 1 calc R . .
C14 C -1.5751(16) -0.3518(6) -1.2293(8) 0.034(3) Uani 1 1 d . . .
C1 C -0.6293(17) -0.4515(6) -0.6046(9) 0.038(4) Uani 1 1 d . . .
C4 C -0.9502(16) -0.3399(7) -0.7374(8) 0.040(4) Uani 1 1 d . . .
H4 H -1.0053 -0.3019 -0.7340 0.048 Uiso 1 1 calc R . .
C17 C -1.6844(17) -0.3630(7) -1.3133(8) 0.037(3) Uani 1 1 d . . .
C10 C -1.2017(17) -0.2587(7) -0.9673(8) 0.044(4) Uani 1 1 d . . .
H10 H -1.2283 -0.2187 -0.9934 0.052 Uiso 1 1 calc R . .
C3 C -0.8413(15) -0.3672(6) -0.6690(8) 0.038(3) Uani 1 1 d . U .
H3 H -0.8272 -0.3497 -0.6197 0.045 Uiso 1 1 calc R . .
C9 C -1.0948(17) -0.2691(7) -0.8923(9) 0.045(4) Uani 1 1 d . . .
H9 H -1.0378 -0.2372 -0.8565 0.055 Uiso 1 1 calc R . .
Cl1 Cl -1.0000 -0.5000 -1.0000 0.0668(17) Uani 1 2 d S T P
Cl2 Cl -0.5000 -0.5000 -1.0000 0.083(2) Uani 1 2 d S T P
O8 O -1.2333(11) -0.4206(4) -1.4509(6) 0.043(2) Uani 1 1 d . . .
O10 O -0.4928(14) -0.1719(6) -0.9658(9) 0.087(4) Uani 1 1 d . . .
H10A H -0.5560 -0.2038 -0.9858 0.130 Uiso 1 1 d G . .
H10B H -0.5456 -0.1362 -0.9769 0.130 Uiso 1 1 d G . .

loop_
_atom_site_aniso_label
_atom_site_aniso_U_11
_atom_site_aniso_U_22
_atom_site_aniso_U_33
_atom_site_aniso_U_23
_atom_site_aniso_U_13
_atom_site_aniso_U_12
Eu1 0.0198(3) 0.0357(4) 0.0242(4) 0.0000(4) 0.0032(2) 0.0018(3)
O9 0.042(6) 0.035(5) 0.040(6) 0.000(4) 0.010(5) -0.002(4)
O5 0.045(6) 0.050(6) 0.031(6) 0.015(5) -0.001(5) 0.009(5)
O6 0.059(7) 0.045(6) 0.042(7) -0.002(5) -0.002(6) -0.016(5)
C19 0.025(7) 0.037(8) 0.018(7) -0.008(6) 0.001(6) -0.005(6)
C18 0.029(8) 0.043(9) 0.033(9) 0.007(8) 0.014(7) 0.010(7)
C24 0.064(11) 0.022(8) 0.059(12) 0.012(8) 0.008(9) 0.003(7)
N3 0.035(7) 0.039(7) 0.023(7) -0.003(6) 0.003(6) 0.005(5)
N4 0.039(7) 0.034(7) 0.023(7) 0.002(5) 0.004(6) 0.014(5)
C25 0.034(8) 0.035(8) 0.039(9) -0.003(7) 0.014(8) 0.011(6)
C22 0.046(9) 0.032(8) 0.023(8) -0.004(6) 0.008(7) 0.002(7)
C21 0.046(9) 0.021(7) 0.030(9) 0.011(6) -0.002(7) 0.002(6)
C26 0.054(10) 0.055(10) 0.034(10) -0.003(8) -0.010(8) 0.015(8)
C23 0.035(9) 0.041(9) 0.036(9) -0.009(7) -0.011(7) 0.009(7)
C27 0.062(11) 0.046(9) 0.039(10) 0.000(8) 0.014(9) 0.029(8)
C31 0.017(7) 0.051(9) 0.013(7) -0.005(6) 0.010(6) -0.005(6)
C30 0.028(8) 0.037(8) 0.025(8) -0.004(6) -0.001(6) 0.011(6)
C28 0.022(7) 0.044(8) 0.023(8) -0.001(6) 0.008(6) 0.006(6)
C29 0.039(9) 0.049(9) 0.026(9) -0.012(7) 0.003(7) 0.010(7)
C32 0.028(8) 0.043(9) 0.043(9) -0.002(7) 0.012(7) -0.003(6)
C33 0.025(8) 0.055(9) 0.022(8) -0.009(7) -0.003(6) 0.003(6)
O7 0.034(5) 0.040(5) 0.033(5) -0.009(5) 0.013(4) -0.001(4)
C20 0.045(9) 0.020(8) 0.048(10) -0.009(7) 0.004(8) 0.002(6)
C34 0.046(9) 0.027(8) 0.036(9) 0.006(7) 0.016(8) -0.004(6)
O1 0.035(5) 0.070(6) 0.040(6) 0.011(5) 0.011(5) 0.020(5)
O2 0.028(5) 0.040(5) 0.035(6) 0.004(5) 0.013(5) 0.007(4)
O4 0.038(6) 0.052(6) 0.028(6) 0.000(5) 0.000(5) 0.011(5)
O3 0.037(6) 0.046(6) 0.032(6) -0.008(5) 0.000(5) 0.003(4)
N2 0.035(7) 0.039(7) 0.022(7) -0.001(6) -0.004(5) 0.005(5)
N1 0.032(7) 0.045(8) 0.030(7) 0.000(6) 0.004(6) 0.003(5)
C5 0.034(8) 0.038(8) 0.022(8) 0.000(7) -0.001(7) 0.009(6)
C2 0.030(8) 0.036(8) 0.036(9) 0.007(7) 0.009(7) 0.007(6)
C11 0.043(9) 0.030(8) 0.012(7) -0.003(6) 0.001(6) 0.000(6)
C12 0.042(9) 0.044(9) 0.038(9) -0.003(7) 0.009(8) 0.021(7)
C15 0.039(8) 0.028(8) 0.032(9) -0.003(6) 0.006(7) 0.008(6)
C13 0.038(8) 0.041(9) 0.023(8) -0.001(7) -0.001(7) 0.014(6)
C8 0.035(8) 0.040(9) 0.039(10) -0.010(8) 0.000(8) 0.011(7)
C7 0.041(9) 0.041(9) 0.041(9) 0.007(7) 0.026(8) 0.015(7)
C16 0.038(9) 0.047(9) 0.034(9) 0.005(7) 0.000(8) 0.015(7)
C6 0.049(10) 0.058(10) 0.027(9) -0.004(8) 0.002(8) 0.013(8)
C14 0.041(9) 0.030(8) 0.022(8) 0.001(6) 0.001(7) 0.000(6)
C1 0.040(9) 0.021(8) 0.044(10) -0.001(7) 0.002(8) 0.000(6)
C4 0.034(8) 0.049(9) 0.024(8) 0.001(7) -0.003(7) 0.007(6)
C17 0.046(9) 0.036(9) 0.025(8) 0.008(7) 0.009(7) 0.003(7)
C10 0.050(10) 0.042(9) 0.034(9) 0.006(7) 0.009(8) 0.000(7)
C3 0.039(7) 0.046(7) 0.019(6) 0.000(6) -0.002(5) 0.008(6)
C9 0.054(10) 0.037(9) 0.041(10) -0.010(7) 0.012(8) 0.000(7)
Cl1 0.071(4) 0.072(4) 0.049(3) -0.016(3) 0.011(3) 0.017(3)
Cl2 0.087(5) 0.088(5) 0.081(5) 0.021(4) 0.038(4) 0.057(4)
O8 0.035(6) 0.057(6) 0.033(6) 0.009(5) 0.009(5) 0.021(5)
O10 0.075(9) 0.068(8) 0.109(12) 0.014(9) 0.024(9) 0.004(7)

loop_
_atom_type_symbol
_atom_type_description
_atom_type_scat_dispersion_real
_atom_type_scat_dispersion_imag
_atom_type_scat_source
C C 0.0033 0.0016 'International Tables Vol C Tables 4.2.6.8 and 6.1.1.4'
H H 0.0000 0.0000 'International Tables Vol C Tables 4.2.6.8 and 6.1.1.4'
Cl Cl 0.1484 0.1585 'International Tables Vol C Tables 4.2.6.8 and 6.1.1.4'
Eu Eu -0.1578 3.6682 'International Tables Vol C Tables 4.2.6.8 and 6.1.1.4'
N N 0.0061 0.0033 'International Tables Vol C Tables 4.2.6.8 and 6.1.1.4'
O O 0.0106 0.0060 'International Tables Vol C Tables 4.2.6.8 and 6.1.1.4'

loop_
_geom_angle_atom_site_label_1
_geom_angle_atom_site_label_2
_geom_angle_atom_site_label_3
_geom_angle
_geom_angle_site_symmetry_1
_geom_angle_site_symmetry_3
O9 Eu1 Eu1 71.2(2) . 3_544
O9 Eu1 O7 70.9(3) . 3_443
O9 Eu1 C34 99.5(3) . 1_656
O9 Eu1 O8 122.7(3) . 1_656
O5 Eu1 Eu1 82.0(2) . 3_544
O5 Eu1 O9 140.2(3) . .
O5 Eu1 O7 70.2(3) . 3_443
O5 Eu1 O7 96.7(3) . 1_656
O5 Eu1 C34 91.2(3) . 1_656
O5 Eu1 O1 77.4(3) . .
O5 Eu1 O2 146.0(3) . 3_444
O5 Eu1 O3 95.8(3) . 3_343
O5 Eu1 O8 79.6(3) . 1_656
O7 Eu1 Eu1 36.29(19) 1_656 3_544
O7 Eu1 Eu1 35.75(19) 3_443 3_544
O7 Eu1 O9 78.9(3) 1_656 .
O7 Eu1 O7 72.0(3) 1_656 3_443
O7 Eu1 C34 26.3(3) 1_656 1_656
O7 Eu1 C34 94.1(4) 3_443 1_656
O7 Eu1 O8 51.7(3) 1_656 1_656
O7 Eu1 O8 111.1(3) 3_443 1_656
C34 Eu1 Eu1 59.6(3) 1_656 3_544
O1 Eu1 Eu1 156.7(2) . 3_544
O1 Eu1 O9 132.0(3) . .
O1 Eu1 O7 136.2(3) . 1_656
O1 Eu1 O7 139.9(3) . 3_443
O1 Eu1 C34 109.8(4) . 1_656
O1 Eu1 O8 84.8(3) . 1_656
O2 Eu1 Eu1 112.7(2) 3_444 3_544
O2 Eu1 O9 73.2(3) 3_444 .
O2 Eu1 O7 82.2(3) 3_444 1_656
O2 Eu1 O7 139.0(3) 3_444 3_443
O2 Eu1 C34 72.8(3) 3_444 1_656
O2 Eu1 O1 80.2(3) 3_444 .
O2 Eu1 O3 103.2(3) 3_444 3_343
O2 Eu1 O8 73.2(3) 3_444 1_656
O3 Eu1 Eu1 116.9(2) 3_343 3_544
O3 Eu1 O9 72.1(3) 3_343 .
O3 Eu1 O7 147.2(3) 3_343 1_656
O3 Eu1 O7 84.1(3) 3_343 3_443
O3 Eu1 C34 171.6(3) 3_343 1_656
O3 Eu1 O1 76.2(3) 3_343 .
O3 Eu1 O8 161.0(3) 3_343 1_656
O8 Eu1 Eu1 81.0(2) 1_656 3_544
O8 Eu1 C34 25.8(3) 1_656 1_656
Eu1 O9 H9A 111.1 . .
Eu1 O9 H9B 110.8 . .
H9A O9 H9B 107.8 . .
C18 O5 Eu1 163.7(9) . .
C24 C19 C18 122.6(12) . .
C24 C19 C20 115.8(12) . .
C20 C19 C18 121.0(11) . .
O5 C18 C19 115.7(12) . .
O6 C18 O5 125.8(13) . .
O6 C18 C19 118.4(12) . .
C19 C24 H24 118.9 . .
C19 C24 C23 122.2(12) . .
C23 C24 H24 118.9 . .
C25 N3 C22 128.2(11) . .
C25 N3 C26 108.7(12) . .
C26 N3 C22 122.9(11) . .
C25 N4 C27 108.6(11) . .
C25 N4 C28 126.3(11) . .
C27 N4 C28 124.9(11) . .
N3 C25 N4 109.2(11) . .
N3 C25 H25 125.4 . .
N4 C25 H25 125.4 . .
C21 C22 N3 119.4(11) . .
C21 C22 C23 122.8(13) . .
C23 C22 N3 117.8(11) . .
C22 C21 H21 120.4 . .
C22 C21 C20 119.3(12) . .
C20 C21 H21 120.4 . .
N3 C26 H26 126.7 . .
C27 C26 N3 106.5(13) . .
C27 C26 H26 126.7 . .
C24 C23 H23 121.3 . .
C22 C23 C24 117.4(12) . .
C22 C23 H23 121.3 . .
N4 C27 H27 126.6 . .
C26 C27 N4 106.8(12) . .
C26 C27 H27 126.6 . .
C30 C31 C32 119.1(12) . .
C30 C31 C34 120.5(11) . .
C32 C31 C34 120.4(12) . .
C31 C30 H30 119.8 . .
C31 C30 C29 120.5(12) . .
C29 C30 H30 119.8 . .
C29 C28 N4 118.9(11) . .
C29 C28 C33 123.5(13) . .
C33 C28 N4 117.6(11) . .
C30 C29 H29 120.3 . .
C28 C29 C30 119.4(12) . .
C28 C29 H29 120.3 . .
C31 C32 H32 119.8 . .
C31 C32 C33 120.3(13) . .
C33 C32 H32 119.8 . .
C28 C33 C32 117.0(12) . .
C28 C33 H33 121.5 . .
C32 C33 H33 121.5 . .
Eu1 O7 Eu1 108.0(3) 1_454 3_443
C34 O7 Eu1 93.6(8) . 1_454
C34 O7 Eu1 139.8(8) . 3_443
C19 C20 H20 118.8 . .
C21 C20 C19 122.3(12) . .
C21 C20 H20 118.8 . .
C31 C34 Eu1 161.9(8) . 1_454
O7 C34 Eu1 60.1(7) . 1_454
O7 C34 C31 118.2(12) . .
O8 C34 Eu1 64.1(7) . 1_454
O8 C34 C31 119.0(12) . .
O8 C34 O7 122.5(13) . .
C1 O1 Eu1 144.7(9) . .
C1 O2 Eu1 146.6(8) . 3_444
C17 O3 Eu1 146.2(8) . 3_343
C8 N2 C11 127.1(11) . .
C8 N2 C10 108.7(11) . .
C10 N2 C11 123.6(11) . .
C8 N1 C5 126.5(12) . .
C8 N1 C9 108.8(12) . .
C9 N1 C5 124.6(11) . .
C6 C5 N1 120.8(13) . .
C6 C5 C4 119.2(13) . .
C4 C5 N1 119.8(12) . .
C7 C2 C1 120.1(12) . .
C7 C2 C3 119.7(12) . .
C3 C2 C1 120.1(13) . .
C12 C11 N2 118.3(11) . .
C16 C11 N2 118.2(11) . .
C16 C11 C12 123.5(12) . .
C11 C12 H12 121.4 . .
C11 C12 C13 117.2(12) . .
C13 C12 H12 121.4 . .
C16 C15 H15 119.9 . .
C14 C15 H15 119.9 . .
C14 C15 C16 120.1(12) . .
C12 C13 H13 119.5 . .
C14 C13 C12 120.9(12) . .
C14 C13 H13 119.5 . .
N2 C8 H8 125.5 . .
N1 C8 N2 109.1(12) . .
N1 C8 H8 125.5 . .
C2 C7 H7 119.8 . .
C6 C7 C2 120.5(12) . .
C6 C7 H7 119.8 . .
C11 C16 C15 118.3(12) . .
C11 C16 H16 120.9 . .
C15 C16 H16 120.9 . .
C5 C6 C7 121.1(14) . .
C5 C6 H6 119.5 . .
C7 C6 H6 119.5 . .
C15 C14 C17 119.8(12) . .
C13 C14 C15 119.8(12) . .
C13 C14 C17 120.4(12) . .
O1 C1 O2 124.3(13) . .
O1 C1 C2 118.2(14) . .
O2 C1 C2 117.5(13) . .
C5 C4 H4 119.2 . .
C5 C4 C3 121.6(13) . .
C3 C4 H4 119.2 . .
O4 C17 O3 124.7(13) . .
O4 C17 C14 120.1(13) . .
O3 C17 C14 115.2(12) . .
N2 C10 H10 127.0 . .
C9 C10 N2 106.1(12) . .
C9 C10 H10 127.0 . .
C2 C3 H3 121.1 . .
C4 C3 C2 117.9(13) . .
C4 C3 H3 121.1 . .
N1 C9 H9 126.4 . .
C10 C9 N1 107.2(12) . .
C10 C9 H9 126.4 . .
C34 O8 Eu1 90.1(8) . 1_454
H10A O10 H10B 109.5 . .

loop_
_geom_bond_atom_site_label_1
_geom_bond_atom_site_label_2
_geom_bond_distance
_geom_bond_site_symmetry_2
Eu1 Eu1 4.0431(13) 3_544
Eu1 O9 2.500(8) .
Eu1 O5 2.262(9) .
Eu1 O7 2.483(8) 1_656
Eu1 O7 2.516(8) 3_443
Eu1 C34 2.859(14) 1_656
Eu1 O1 2.355(9) .
Eu1 O2 2.324(9) 3_444
Eu1 O3 2.328(9) 3_343
Eu1 O8 2.572(9) 1_656
O9 H9A 0.8830 .
O9 H9B 0.8825 .
O5 C18 1.251(14) .
O6 C18 1.232(15) .
C19 C18 1.502(17) .
C19 C24 1.388(18) .
C19 C20 1.402(17) .
C24 H24 0.9300 .
C24 C23 1.418(18) .
N3 C25 1.317(15) .
N3 C22 1.464(16) .
N3 C26 1.380(16) .
N4 C25 1.332(15) .
N4 C27 1.372(15) .
N4 C28 1.458(15) .
C25 H25 0.9300 .
C22 C21 1.349(16) .
C22 C23 1.355(17) .
C21 H21 0.9300 .
C21 C20 1.371(17) .
C26 H26 0.9300 .
C26 C27 1.368(19) .
C23 H23 0.9300 .
C27 H27 0.9300 .
C31 C30 1.383(16) .
C31 C32 1.384(16) .
C31 C34 1.528(17) .
C30 H30 0.9300 .
C30 C29 1.387(17) .
C28 C29 1.329(16) .
C28 C33 1.379(16) .
C29 H29 0.9300 .
C32 H32 0.9300 .
C32 C33 1.415(17) .
C33 H33 0.9300 .
O7 Eu1 2.516(8) 3_443
O7 Eu1 2.483(8) 1_454
O7 C34 1.270(14) .
C20 H20 0.9300 .
C34 Eu1 2.859(14) 1_454
C34 O8 1.243(15) .
O1 C1 1.243(15) .
O2 Eu1 2.324(9) 3_444
O2 C1 1.279(16) .
O4 C17 1.244(15) .
O3 Eu1 2.328(9) 3_343
O3 C17 1.272(15) .
N2 C11 1.451(15) .
N2 C8 1.333(16) .
N2 C10 1.384(16) .
N1 C5 1.434(15) .
N1 C8 1.315(16) .
N1 C9 1.380(15) .
C5 C6 1.345(17) .
C5 C4 1.370(17) .
C2 C7 1.369(17) .
C2 C1 1.499(17) .
C2 C3 1.390(17) .
C11 C12 1.378(16) .
C11 C16 1.359(17) .
C12 H12 0.9300 .
C12 C13 1.389(17) .
C15 H15 0.9300 .
C15 C16 1.390(17) .
C15 C14 1.384(16) .
C13 H13 0.9300 .
C13 C14 1.377(16) .
C8 H8 0.9300 .
C7 H7 0.9300 .
C7 C6 1.365(17) .
C16 H16 0.9300 .
C6 H6 0.9300 .
C14 C17 1.499(17) .
C4 H4 0.9300 .
C4 C3 1.384(17) .
C10 H10 0.9300 .
C10 C9 1.365(18) .
C3 H3 0.9300 .
C9 H9 0.9300 .
O8 Eu1 2.572(9) 1_454
O10 H10A 0.8500 .
O10 H10B 0.8501 .

loop_
_geom_torsion_atom_site_label_1
_geom_torsion_atom_site_label_2
_geom_torsion_atom_site_label_3
_geom_torsion_atom_site_label_4
_geom_torsion
_geom_torsion_site_symmetry_1
_geom_torsion_site_symmetry_4
Eu1 O5 C18 O6 80(4) . .
Eu1 O5 C18 C19 -104(3) . .
Eu1 O7 C34 Eu1 123.5(12) 3_443 1_454
Eu1 O7 C34 C31 159.4(9) 1_454 .
Eu1 O7 C34 C31 -77.1(16) 3_443 .
Eu1 O7 C34 O8 108.1(14) 3_443 .
Eu1 O7 C34 O8 -15.5(13) 1_454 .
Eu1 O1 C1 O2 -28(2) . .
Eu1 O1 C1 C2 152.1(11) . .
Eu1 O2 C1 O1 -89.3(19) 3_444 .
Eu1 O2 C1 C2 91.0(16) 3_444 .
Eu1 O3 C17 O4 -7(3) 3_343 .
Eu1 O3 C17 C14 172.0(10) 3_343 .
C19 C24 C23 C22 -3(2) . .
C18 C19 C24 C23 174.4(13) . .
C18 C19 C20 C21 -175.2(13) . .
C24 C19 C18 O5 2.3(19) . .
C24 C19 C18 O6 178.5(14) . .
C24 C19 C20 C21 -3(2) . .
N3 C22 C21 C20 175.5(13) . .
N3 C22 C23 C24 -176.2(13) . .
N3 C26 C27 N4 3.2(18) . .
N4 C28 C29 C30 175.1(12) . .
N4 C28 C33 C32 -174.4(11) . .
C25 N3 C22 C21 146.2(14) . .
C25 N3 C22 C23 -34(2) . .
C25 N3 C26 C27 -4.3(18) . .
C25 N4 C27 C26 -1.0(17) . .
C25 N4 C28 C29 172.8(13) . .
C25 N4 C28 C33 -9(2) . .
C22 N3 C25 N4 180.0(12) . .
C22 N3 C26 C27 179.3(13) . .
C22 C21 C20 C19 4(2) . .
C21 C22 C23 C24 3(2) . .
C26 N3 C25 N4 3.8(16) . .
C26 N3 C22 C21 -38(2) . .
C26 N3 C22 C23 141.3(14) . .
C23 C22 C21 C20 -4(2) . .
C27 N4 C25 N3 -1.7(16) . .
C27 N4 C28 C29 -14(2) . .
C27 N4 C28 C33 164.3(13) . .
C31 C30 C29 C28 -1(2) . .
C31 C32 C33 C28 -0.5(19) . .
C31 C34 O8 Eu1 -159.9(10) . 1_454
C30 C31 C32 C33 -3.4(19) . .
C30 C31 C34 Eu1 -106(3) . 1_454
C30 C31 C34 O7 174.0(11) . .
C30 C31 C34 O8 -11.0(18) . .
C28 N4 C25 N3 172.4(11) . .
C28 N4 C27 C26 -175.2(13) . .
C29 C28 C33 C32 4(2) . .
C32 C31 C30 C29 4.2(19) . .
C32 C31 C34 Eu1 75(3) . 1_454
C32 C31 C34 O7 -4.5(17) . .
C32 C31 C34 O8 170.6(12) . .
C33 C28 C29 C30 -3(2) . .
O7 C34 O8 Eu1 14.9(12) . 1_454
C20 C19 C18 O5 173.8(12) . .
C20 C19 C18 O6 -9.9(19) . .
C20 C19 C24 C23 2(2) . .
C34 C31 C30 C29 -174.3(12) . .
C34 C31 C32 C33 175.1(12) . .
N2 C11 C12 C13 178.2(12) . .
N2 C11 C16 C15 -179.6(12) . .
N2 C10 C9 N1 3.0(16) . .
N1 C5 C6 C7 174.4(13) . .
N1 C5 C4 C3 -177.1(13) . .
C5 N1 C8 N2 -177.1(12) . .
C5 N1 C9 C10 175.1(13) . .
C5 C4 C3 C2 4(2) . .
C2 C7 C6 C5 1(2) . .
C11 N2 C8 N1 173.8(12) . .
C11 N2 C10 C9 -175.0(12) . .
C11 C12 C13 C14 3(2) . .
C12 C11 C16 C15 3(2) . .
C12 C13 C14 C15 -1(2) . .
C12 C13 C14 C17 179.4(13) . .
C15 C14 C17 O4 -174.9(13) . .
C15 C14 C17 O3 6.1(19) . .
C13 C14 C17 O4 4(2) . .
C13 C14 C17 O3 -174.7(13) . .
C8 N2 C11 C12 146.8(14) . .
C8 N2 C11 C16 -31(2) . .
C8 N2 C10 C9 -3.4(16) . .
C8 N1 C5 C6 41(2) . .
C8 N1 C5 C4 -143.8(14) . .
C8 N1 C9 C10 -1.6(16) . .
C7 C2 C1 O1 28.4(19) . .
C7 C2 C1 O2 -151.9(12) . .
C7 C2 C3 C4 -4(2) . .
C16 C11 C12 C13 -4(2) . .
C16 C15 C14 C13 0(2) . .
C16 C15 C14 C17 179.0(13) . .
C6 C5 C4 C3 -2(2) . .
C14 C15 C16 C11 0(2) . .
C1 C2 C7 C6 180.0(13) . .
C1 C2 C3 C4 177.6(12) . .
C4 C5 C6 C7 -1(2) . .
C10 N2 C11 C12 -43.1(19) . .
C10 N2 C11 C16 139.1(14) . .
C10 N2 C8 N1 2.5(16) . .
C3 C2 C7 C6 1(2) . .
C3 C2 C1 O1 -152.7(13) . .
C3 C2 C1 O2 27.0(18) . .
C9 N1 C5 C6 -135.2(15) . .
C9 N1 C5 C4 40(2) . .
C9 N1 C8 N2 -0.6(16) . .
